data_2004496
loop_
_publ_author_name
'Pariya, C.'
'Chaudhuri, N. R.'
'Seth, S.'
'Das, A.'

_publ_section_title Bis(<i>N</i>^1^-isopropyl-2-methylpropane-1,2-diamine)diisothiocyanatocadmium(II)
_journal_issue 2
_journal_name_full 'Acta Crystallographica Section C'
_journal_page_first 358
_journal_page_last 360
_journal_paper_doi 10.1107/S0108270195008195
_journal_volume 52
_journal_year 1996
_chemical_formula_moiety 'C16 H36 Cd1 N6 S2'
_chemical_formula_sum 'C16 H36 Cd N6 S2'
_chemical_formula_weight 489.02
_space_group_IT_number 14
_symmetry_cell_setting monoclinic
_symmetry_space_group_name_Hall '-P 2ybc'
_symmetry_space_group_name_H-M 'P 1 21/c 1'
_atom_type_scat_source IntTabIV
_cell_angle_alpha 90
_cell_angle_beta 102.55(1)
_cell_angle_gamma 90
_cell_formula_units_Z 2
_cell_length_a 8.027(1)
_cell_length_b 12.368(1)
_cell_length_c 12.017(1)
_cell_measurement_reflns_used 25
_cell_measurement_temperature 293
_cell_measurement_theta_max 41.1
_cell_measurement_theta_min 28.2
_cell_volume 1164.5(2)
_diffrn_measurement_device 'Enraf-Nonius CAD4F'
_diffrn_measurement_method \w/2\q
_diffrn_radiation_type CuK\a
_diffrn_radiation_wavelength 1.5418
_diffrn_reflns_av_R_equivalents 0.021
_diffrn_reflns_limit_h_max 9
_diffrn_reflns_limit_h_min -9
_diffrn_reflns_limit_k_max 15
_diffrn_reflns_limit_k_min 0
_diffrn_reflns_limit_l_max 14
_diffrn_reflns_limit_l_min 0
_diffrn_reflns_number 2488
_diffrn_reflns_theta_max 69.74
_diffrn_standards_decay_% 3.4
_diffrn_standards_interval_time 60
_diffrn_standards_number 3
_exptl_absorpt_coefficient_mu 9.26
_exptl_absorpt_correction_T_max 0.9979
_exptl_absorpt_correction_T_min 0.7441
_exptl_absorpt_correction_type empirical
_exptl_crystal_colour colourless
_exptl_crystal_density_diffrn 1.395
_exptl_crystal_density_meas 1.41
_exptl_crystal_description 'needle, cut as block'
_exptl_crystal_size_max 0.10
_exptl_crystal_size_mid 0.08
_exptl_crystal_size_min 0.06
_refine_diff_density_max 0.94
_refine_diff_density_min -2.89
_refine_ls_extinction_coef 0.019(2)
_refine_ls_extinction_method 'SHELX76 (Sheldrick, 1976)'
_refine_ls_goodness_of_fit_obs 1.086
_refine_ls_hydrogen_treatment 'refined x,y,z,U of amine H atoms only'
_refine_ls_number_parameters 116
_refine_ls_number_reflns 1855
_refine_ls_R_factor_obs 0.050
_refine_ls_shift/esd_max 0.145
_refine_ls_structure_factor_coef F
_refine_ls_weighting_details 'w = 3.1793/[\s^2^(Fo)+0.003451Fo^2^]'
_refine_ls_weighting_scheme calc
_refine_ls_wR_factor_obs 0.059
_reflns_number_observed 1856
_reflns_number_total 2082
_reflns_observed_criterion >3\s(I)
_cod_data_source_file fg1048.cif
_cod_data_source_block fg1048a
_cod_depositor_comments
;
The following automatic conversions were performed:

'_refine_ls_weighting_scheme' value
'3.1793/[\s^2^(Fo)+0.003451Fo^2^]' was changed to 'calc'. New tag
'_refine_ls_weighting_details' was created. The value of the new tag
was set to 'w = 3.1793/[\s^2^(Fo)+0.003451Fo^2^]'.

Automatic conversion script
Id: cif_fix_values 3143 2015-03-26 13:38:13Z robertas 
;
_cod_original_sg_symbol_H-M 'P 21/c'
_cod_original_formula_sum 'C16 H36 Cd1 N6 S2'
_cod_database_code 2004496

loop_
_symmetry_equiv_pos_as_xyz
x,y,z
x,1/2-y,1/2+z
-x,-y,-z
-x,1/2+y,1/2-z

loop_
_atom_site_label
_atom_site_fract_x
_atom_site_fract_y
_atom_site_fract_z
_atom_site_U_iso_or_equiv
Cd .00000 .00000 .00000 .0394(2)
S .2049(2) .1058(1) -.3382(1) .0721(6)
C .1965(5) .0812(3) -.2075(4) .045(1)
N .1868(6) .0612(4) -.1156(3) .065(2)
N(1) .1183(5) .1033(3) .1634(3) .043(1)
C(1) .2851(6) .0599(4) .2255(4) .047(2)
C(2) .2747(7) -.0644(4) .2161(4) .046(2)
N(2) .2406(4) -.1033(2) .0981(3) .038(1)
C(11) .4226(6) .1055(4) .1697(4) .057(2)
C(12) .3159(7) .0905(4) .3504(4) .066(2)
C(3) .2533(6) -.2229(3) .0926(4) .051(1)
C(31) .0999(8) -.2768(4) .1223(4) .065(2)
C(32) .2732(7) -.2573(4) -.0246(4) .064(2)
H1A .152(5) .174(3) .147(3) .042
H1B .024(4) .098(3) .199(3) .042
H2A .313(4) -.075(3) .063(3) .038
H21 .1848 -.0891 .2510 .044
H22 .3815 -.0942 .2561 .044
H111 .5321 .0785 .2083 .056
H112 .4222 .1830 .1745 .056
H113 .4004 .0840 .0911 .056
H121 .4238 .0620 .3900 .064
H122 .2265 .0614 .3830 .064
H123 .3170 .1679 .3572 .064
H3 .3520 -.2453 .1483 .038
H311 .1115 -.3539 .1182 .066
H312 -.0014 -.2542 .0691 .066
H313 .0918 -.2537 .1980 .066
H321 .2810 -.3347 -.0271 .066
H322 .3752 -.2259 -.0400 .066
H323 .1763 -.2334 -.0809 .066

loop_
_geom_angle_atom_site_label_1
_geom_angle_atom_site_label_2
_geom_angle_atom_site_label_3
_geom_angle
_geom_angle_publ_flag
N Cd N(1) 97.10(10) yes
N(1) Cd N(2) 75.20(10) yes
Cd N C 144.3(4) yes
Cd N(2) C(2) 105.2(3) yes
C(1) C(2) N(2) 113.2(4) yes
N Cd N(2) 85.10(10) yes
S C N 177.8(4) yes
Cd N(1) C(1) 112.2(3) yes
N(1) C(1) C(2) 107.2(4) yes
N(1) C(1) C(12) 110.0(4) yes
C(2) C(1) C(12) 108.4(4) yes
Cd N(2) C(3) 124.3(2) yes
N(2) C(3) C(31) 111.2(3) yes
C(31) C(3) C(32) 110.6(4) yes
N(1) C(1) C(11) 107.8(4) yes
C(2) C(1) C(11) 111.8(4) yes
C(11) C(1) C(12) 111.5(4) yes
C(2) N(2) C(3) 111.7(3) yes
N(2) C(3) C(32) 110.1(3) yes

loop_
_geom_bond_atom_site_label_1
_geom_bond_atom_site_label_2
_geom_bond_distance
_geom_bond_publ_flag
Cd N 2.378(5) yes
Cd N(2) 2.400(3) yes
S C 1.615(5) yes
N(2) C(2) 1.466(6) yes
Cd N(1) 2.362(3) yes
N C 1.150(6) yes
N(1) C(1) 1.485(6) yes
N(2) C(3) 1.486(5) yes
C(1) C(2) 1.542(7) yes
C(1) C(12) 1.516(7) yes
C(3) C(32) 1.512(7) yes
C(1) C(11) 1.519(8) yes
C(3) C(31) 1.509(8) yes

loop_
_geom_torsion_atom_site_label_1
_geom_torsion_atom_site_label_2
_geom_torsion_atom_site_label_3
_geom_torsion_atom_site_label_4
_geom_torsion
_geom_torsion_publ_flag
N(1) Cd N(2) C(2) 20.9(3) yes
Cd N(1) C(1) C(2) -35.8(4) yes
C(1) C(2) N(2) Cd -49.8(4) yes
N(2) Cd N(1) C(1) 8.9(3) yes
N(1) C(1) C(2) N(2) 59.8(5) yes
N(1) Cd N(2) C(3) 151.4(3) yes
N Cd N(1) C(1) -74.1(3) yes
N(1) Cd N C -146.4(6) yes
Cd N(1) C(1) C(12) -153.6(3) yes
C(11) C(1) C(2) N(2) -58.2(5) yes
C(2) N(2) C(3) C(31) 74.8(5) yes
C(2) N(2) C(3) C(32) -162.2(4) yes
N Cd N(2) C(3) -110.3(3) yes
N Cd N(2) C(2) 119.5(3) yes
N(2) Cd N C 139.2(7) yes
Cd N(1) C(1) C(11) 84.7(4) yes
C(12) C(1) C(2) N(2) 178.5(4) yes
C(1) C(2) N(2) C(3) 172.7(4) yes
Cd N(2) C(3) C(31) -53.0(4) yes
Cd N(2) C(3) C(32) 70.0(4) yes
